data_7159493
loop_
_publ_author_name
'Lin, Tzu-Chun'
'Chan, Chieh-Kai'
'Chung, Yi-Hsiu'
'Wang, Cheng-Chung'

_publ_section_title
;
 Environmentally friendly Nafion-catalyzed synthesis of 3-substituted
 isoquinoline by using hexamethyldisilazane as a nitrogen source under
 microwave irradiation.
;
_journal_issue 36
_journal_name_full 'Organic &amp; biomolecular chemistry'
_journal_page_first 7316
_journal_page_last 7326
_journal_paper_doi 10.1039/d3ob01032e
_journal_volume 21
_journal_year 2023
_chemical_absolute_configuration ad
_chemical_formula_moiety 'C16 H13 N'
_chemical_formula_sum 'C16 H13 N'
_chemical_formula_weight 219.27
_space_group_crystal_system orthorhombic
_space_group_IT_number 19
_space_group_name_Hall 'P 2ac 2ab'
_space_group_name_H-M_alt 'P 21 21 21'
_atom_sites_solution_hydrogens geom
_audit_creation_method SHELXL-2018/3
_audit_update_record
;
2022-01-26 deposited with the CCDC.	2023-07-27 downloaded from the CCDC.
;
_cell_angle_alpha 90
_cell_angle_beta 90
_cell_angle_gamma 90
_cell_formula_units_Z 4
_cell_length_a 6.14730(10)
_cell_length_b 7.40040(10)
_cell_length_c 24.6690(3)
_cell_measurement_reflns_used 9963
_cell_measurement_temperature 100.0(2)
_cell_measurement_theta_max 72.58
_cell_measurement_theta_min 3.58
_cell_volume 1122.25(3)
_computing_cell_refinement 'SAINT V8.40A (Bruker Nano, Inc., 2019)'
_computing_data_collection 'Bruker Instrument Service v2012.12.0.3'
_computing_data_reduction 'SAINT V8.40A (Bruker Nano, Inc., 2019)'
_computing_molecular_graphics 'shelXle (C.B. Huebschle, rev 958)'
_computing_publication_material 'WinGX publication routines (Farrugia, 2'
_computing_structure_refinement 'SHELXL-2018/3 (Sheldrick, 2018)'
_computing_structure_solution 'SHELXT 2014/5 (Sheldrick, 2014)'
_diffrn_ambient_temperature 100.0(2)
_diffrn_measured_fraction_theta_full 1.000
_diffrn_measured_fraction_theta_max 0.998
_diffrn_measurement_device_type 'Bruker D8 Venture PhotonIII'
_diffrn_measurement_method '\f and \w scans'
_diffrn_radiation_type CuK\a
_diffrn_radiation_wavelength 1.54178
_diffrn_reflns_av_R_equivalents 0.0449
_diffrn_reflns_av_unetI/netI 0.0215
_diffrn_reflns_Laue_measured_fraction_full 1.000
_diffrn_reflns_Laue_measured_fraction_max 0.998
_diffrn_reflns_limit_h_max 6
_diffrn_reflns_limit_h_min -7
_diffrn_reflns_limit_k_max 9
_diffrn_reflns_limit_k_min -9
_diffrn_reflns_limit_l_max 30
_diffrn_reflns_limit_l_min -29
_diffrn_reflns_number 23354
_diffrn_reflns_point_group_measured_fraction_full 0.999
_diffrn_reflns_point_group_measured_fraction_max 0.994
_diffrn_reflns_theta_full 67.679
_diffrn_reflns_theta_max 72.572
_diffrn_reflns_theta_min 3.583
_exptl_absorpt_coefficient_mu 0.577
_exptl_absorpt_correction_T_max 1
_exptl_absorpt_correction_T_min 0.8162
_exptl_absorpt_correction_type numerical
_exptl_absorpt_process_details 'Bruker SADABS, 1996'
_exptl_crystal_colour red
_exptl_crystal_density_diffrn 1.298
_exptl_crystal_density_meas ?
_exptl_crystal_density_method 'not measured'
_exptl_crystal_description plate
_exptl_crystal_F_000 464
_exptl_crystal_size_max 0.153
_exptl_crystal_size_mid 0.125
_exptl_crystal_size_min 0.095
_refine_diff_density_max 0.144
_refine_diff_density_min -0.182
_refine_diff_density_rms 0.032
_refine_ls_abs_structure_details
;
 Flack x determined using 860 quotients [(I+)-(I-)]/[(I+)+(I-)]
 (Parsons, Flack and Wagner, Acta Cryst. B69 (2013) 249-259).
;
_refine_ls_abs_structure_Flack 0.00(14)
_refine_ls_extinction_method none
_refine_ls_goodness_of_fit_ref 1.040
_refine_ls_hydrogen_treatment constr
_refine_ls_matrix_type full
_refine_ls_number_parameters 155
_refine_ls_number_reflns 2211
_refine_ls_number_restraints 0
_refine_ls_restrained_S_all 1.040
_refine_ls_R_factor_all 0.0266
_refine_ls_R_factor_gt 0.0260
_refine_ls_shift/su_max 0.000
_refine_ls_shift/su_mean 0.000
_refine_ls_structure_factor_coef Fsqd
_refine_ls_weighting_details 'w=1/[\s^2^(Fo^2^)+(0.0328P)^2^+0.2451P] where P=(Fo^2^+2Fc^2^)/3'
_refine_ls_weighting_scheme calc
_refine_ls_wR_factor_gt 0.0664
_refine_ls_wR_factor_ref 0.0666
_reflns_Friedel_coverage 0.669
_reflns_Friedel_fraction_full 0.996
_reflns_Friedel_fraction_max 0.989
_reflns_number_gt 2173
_reflns_number_total 2211
_reflns_threshold_expression 'I > 2\s(I)'
_cod_data_source_file d3ob01032e2.cif
_cod_data_source_block i18488
_cod_depositor_comments
;
The following automatic conversions were performed:

data item '_exptl_crystal_density_meas' value 'none' was changed to
'?' -- the value is perceived as not measured.

Automatic conversion script
Id: cif_fix_values 8170 2020-07-09 18:12:32Z antanas 

 Adding full bibliography for 7159492--7159494.cif.
;
_cod_database_code 7159493
_shelx_shelxl_version_number 2018/3
_shelx_space_group_comment
;
The symmetry employed for this shelxl refinement is uniquely defined
by the following loop, which should always be used as a source of
symmetry information in preference to the above space-group names.
They are only intended as comments.
;
_shelx_estimated_absorpt_t_min 0.917
_shelx_estimated_absorpt_t_max 0.947

loop_
_space_group_symop_operation_xyz
'x, y, z'
'-x+1/2, -y, z+1/2'
'-x, y+1/2, -z+1/2'
'x+1/2, -y+1/2, -z'

loop_
_atom_site_label
_atom_site_type_symbol
_atom_site_fract_x
_atom_site_fract_y
_atom_site_fract_z
_atom_site_U_iso_or_equiv
_atom_site_adp_type
_atom_site_occupancy
_atom_site_site_symmetry_order
_atom_site_calc_flag
_atom_site_refinement_flags_posn
_atom_site_refinement_flags_adp
_atom_site_refinement_flags_occupancy
_atom_site_disorder_assembly
_atom_site_disorder_group
N1 N 0.67352(19) 0.46422(16) 0.60579(5) 0.0175(3) Uani 1 1 d . . . . .
C1 C 0.4671(2) 0.39077(18) 0.60529(6) 0.0158(3) Uani 1 1 d . . . . .
C2 C 0.3430(2) 0.3827(2) 0.55893(6) 0.0158(3) Uani 1 1 d . . . . .
H2 H 0.201508 0.331160 0.560116 0.019 Uiso 1 1 calc R U . . .
C3 C 0.4259(2) 0.45113(18) 0.50948(6) 0.0154(3) Uani 1 1 d . . . . .
C4 C 0.3117(2) 0.44632(19) 0.45944(6) 0.0178(3) Uani 1 1 d . . . . .
H4 H 0.170089 0.395217 0.457871 0.021 Uiso 1 1 calc R U . . .
C5 C 0.4050(2) 0.51508(19) 0.41349(6) 0.0194(3) Uani 1 1 d . . . . .
H5 H 0.325794 0.511205 0.380452 0.023 Uiso 1 1 calc R U . . .
C6 C 0.6175(3) 0.59233(19) 0.41366(6) 0.0187(3) Uani 1 1 d . . . . .
C7 C 0.7295(2) 0.59796(19) 0.46163(6) 0.0179(3) Uani 1 1 d . . . . .
H7 H 0.870802 0.649854 0.462543 0.021 Uiso 1 1 calc R U . . .
C8 C 0.6377(2) 0.52747(19) 0.50996(6) 0.0158(3) Uani 1 1 d . . . . .
C9 C 0.7505(2) 0.52891(19) 0.56000(6) 0.0174(3) Uani 1 1 d . . . . .
H9 H 0.892088 0.580334 0.560529 0.021 Uiso 1 1 calc R U . . .
C10 C 0.7119(3) 0.6660(2) 0.36179(6) 0.0234(3) Uani 1 1 d . . . . .
H10A H 0.716418 0.569996 0.334438 0.035 Uiso 1 1 calc R U . . .
H10B H 0.859725 0.710207 0.368555 0.035 Uiso 1 1 calc R U . . .
H10C H 0.621094 0.765576 0.348643 0.035 Uiso 1 1 calc R U . . .
C11 C 0.3936(2) 0.31730(19) 0.65822(6) 0.0165(3) Uani 1 1 d . . . . .
C12 C 0.5460(2) 0.23506(19) 0.69204(6) 0.0181(3) Uani 1 1 d . . . . .
H12 H 0.692956 0.225696 0.680465 0.022 Uiso 1 1 calc R U . . .
C13 C 0.4870(3) 0.1666(2) 0.74231(6) 0.0201(3) Uani 1 1 d . . . . .
H13 H 0.592146 0.108277 0.764428 0.024 Uiso 1 1 calc R U . . .
C14 C 0.2730(3) 0.1837(2) 0.76025(6) 0.0212(3) Uani 1 1 d . . . . .
H14 H 0.232081 0.139186 0.794901 0.025 Uiso 1 1 calc R U . . .
C15 C 0.1204(2) 0.2663(2) 0.72713(6) 0.0204(3) Uani 1 1 d . . . . .
H15 H -0.025186 0.279212 0.739469 0.024 Uiso 1 1 calc R U . . .
C16 C 0.1777(2) 0.3307(2) 0.67586(5) 0.0178(3) Uani 1 1 d . . . . .
H16 H 0.070609 0.383493 0.653044 0.021 Uiso 1 1 calc R U . . .

loop_
_atom_site_aniso_label
_atom_site_aniso_U_11
_atom_site_aniso_U_22
_atom_site_aniso_U_33
_atom_site_aniso_U_23
_atom_site_aniso_U_13
_atom_site_aniso_U_12
N1 0.0157(6) 0.0173(5) 0.0196(6) -0.0016(5) -0.0019(5) 0.0002(5)
C1 0.0158(6) 0.0122(6) 0.0195(7) -0.0025(6) 0.0003(6) 0.0017(6)
C2 0.0137(6) 0.0139(6) 0.0199(7) -0.0016(5) -0.0008(5) 0.0016(5)
C3 0.0164(7) 0.0104(6) 0.0194(7) -0.0023(5) -0.0005(5) 0.0024(5)
C4 0.0173(7) 0.0150(6) 0.0212(7) -0.0021(5) -0.0028(6) 0.0004(6)
C5 0.0235(7) 0.0154(7) 0.0192(7) -0.0015(5) -0.0039(6) 0.0014(6)
C6 0.0236(7) 0.0123(6) 0.0201(7) -0.0014(5) 0.0027(6) 0.0019(6)
C7 0.0178(7) 0.0127(6) 0.0232(7) -0.0008(5) 0.0017(6) 0.0005(6)
C8 0.0167(6) 0.0116(6) 0.0191(7) -0.0028(5) -0.0001(5) 0.0021(6)
C9 0.0144(6) 0.0158(6) 0.0221(7) -0.0023(5) -0.0008(6) -0.0005(6)
C10 0.0308(8) 0.0193(7) 0.0200(7) 0.0012(6) 0.0021(6) -0.0008(7)
C11 0.0188(7) 0.0136(6) 0.0171(6) -0.0032(6) -0.0021(5) -0.0012(6)
C12 0.0169(6) 0.0173(6) 0.0201(7) -0.0036(6) -0.0014(5) 0.0010(6)
C13 0.0220(7) 0.0183(7) 0.0200(7) 0.0003(6) -0.0059(6) 0.0008(6)
C14 0.0256(7) 0.0213(6) 0.0166(6) 0.0017(6) -0.0002(6) -0.0047(6)
C15 0.0169(7) 0.0234(7) 0.0209(7) -0.0020(6) 0.0005(5) -0.0020(6)
C16 0.0176(7) 0.0176(6) 0.0181(6) -0.0007(5) -0.0042(5) 0.0007(6)

loop_
_atom_type_symbol
_atom_type_description
_atom_type_scat_dispersion_real
_atom_type_scat_dispersion_imag
_atom_type_scat_source
C C 0.0181 0.0091 'International Tables Vol C Tables 4.2.6.8 and 6.1.1.4'
H H 0.0000 0.0000 'International Tables Vol C Tables 4.2.6.8 and 6.1.1.4'
N N 0.0311 0.0180 'International Tables Vol C Tables 4.2.6.8 and 6.1.1.4'

loop_
_geom_angle_atom_site_label_1
_geom_angle_atom_site_label_2
_geom_angle_atom_site_label_3
_geom_angle
_geom_angle_site_symmetry_1
_geom_angle_site_symmetry_3
_geom_angle_publ_flag
C9 N1 C1 117.80(12) . . ?
C2 C1 N1 122.30(13) . . ?
C2 C1 C11 123.10(13) . . ?
N1 C1 C11 114.58(12) . . ?
C1 C2 C3 120.04(13) . . ?
C1 C2 H2 120.0 . . ?
C3 C2 H2 120.0 . . ?
C2 C3 C8 117.74(13) . . ?
C2 C3 C4 124.17(13) . . ?
C8 C3 C4 118.08(12) . . ?
C5 C4 C3 120.21(13) . . ?
C5 C4 H4 119.9 . . ?
C3 C4 H4 119.9 . . ?
C4 C5 C6 122.05(13) . . ?
C4 C5 H5 119.0 . . ?
C6 C5 H5 119.0 . . ?
C7 C6 C5 118.38(13) . . ?
C7 C6 C10 121.92(13) . . ?
C5 C6 C10 119.70(13) . . ?
C6 C7 C8 120.99(14) . . ?
C6 C7 H7 119.5 . . ?
C8 C7 H7 119.5 . . ?
C9 C8 C7 122.36(13) . . ?
C9 C8 C3 117.36(13) . . ?
C7 C8 C3 120.28(13) . . ?
N1 C9 C8 124.74(13) . . ?
N1 C9 H9 117.6 . . ?
C8 C9 H9 117.6 . . ?
C6 C10 H10A 109.5 . . ?
C6 C10 H10B 109.5 . . ?
H10A C10 H10B 109.5 . . ?
C6 C10 H10C 109.5 . . ?
H10A C10 H10C 109.5 . . ?
H10B C10 H10C 109.5 . . ?
C12 C11 C16 118.81(13) . . ?
C12 C11 C1 118.79(13) . . ?
C16 C11 C1 122.39(13) . . ?
C13 C12 C11 121.22(14) . . ?
C13 C12 H12 119.4 . . ?
C11 C12 H12 119.4 . . ?
C12 C13 C14 119.84(13) . . ?
C12 C13 H13 120.1 . . ?
C14 C13 H13 120.1 . . ?
C15 C14 C13 119.45(13) . . ?
C15 C14 H14 120.3 . . ?
C13 C14 H14 120.3 . . ?
C14 C15 C16 120.90(14) . . ?
C14 C15 H15 119.5 . . ?
C16 C15 H15 119.5 . . ?
C15 C16 C11 119.74(13) . . ?
C15 C16 H16 120.1 . . ?
C11 C16 H16 120.1 . . ?

loop_
_geom_bond_atom_site_label_1
_geom_bond_atom_site_label_2
_geom_bond_distance
_geom_bond_site_symmetry_2
_geom_bond_publ_flag
N1 C9 1.3150(19) . ?
N1 C1 1.3803(18) . ?
C1 C2 1.3761(19) . ?
C1 C11 1.4849(19) . ?
C2 C3 1.416(2) . ?
C2 H2 0.9500 . ?
C3 C8 1.4192(19) . ?
C3 C4 1.4205(19) . ?
C4 C5 1.369(2) . ?
C4 H4 0.9500 . ?
C5 C6 1.426(2) . ?
C5 H5 0.9500 . ?
C6 C7 1.370(2) . ?
C6 C10 1.507(2) . ?
C7 C8 1.4185(19) . ?
C7 H7 0.9500 . ?
C8 C9 1.4159(19) . ?
C9 H9 0.9500 . ?
C10 H10A 0.9800 . ?
C10 H10B 0.9800 . ?
C10 H10C 0.9800 . ?
C11 C12 1.394(2) . ?
C11 C16 1.400(2) . ?
C12 C13 1.388(2) . ?
C12 H12 0.9500 . ?
C13 C14 1.394(2) . ?
C13 H13 0.9500 . ?
C14 C15 1.386(2) . ?
C14 H14 0.9500 . ?
C15 C16 1.397(2) . ?
C15 H15 0.9500 . ?
C16 H16 0.9500 . ?
